data_1554084
loop_
_publ_author_name
'Senthilkumar, Kabali'
'Pizzotti, Maddalena'
'Thirumoorthy, Krishnan'
'Di Carlo, Gabriele'
'Righetto, Stefania'
'Orbelli Biroli, Alessio'
'Haukka, Matti'
'Palanisami, Nallasamy'

_publ_section_title
;
 New Internal-Charge-Transfer Second-Order Nonlinear Optical Chromophores
 Based on the Donor Ferrocenylpyrazole Moiety
;
_journal_issue 36
_journal_name_full 'The Journal of Physical Chemistry C'
_journal_page_first 20277
_journal_paper_doi 10.1021/acs.jpcc.6b06364
_journal_volume 120
_journal_year 2016
_chemical_formula_moiety 'C21 H17 Fe N3'
_chemical_formula_sum 'C21 H17 Fe N3'
_chemical_formula_weight 367.23
_space_group_crystal_system monoclinic
_space_group_IT_number 14
_space_group_name_Hall '-P 2ybc'
_space_group_name_H-M_alt 'P 1 21/c 1'
_atom_sites_solution_hydrogens geom
_audit_creation_method SHELXL-2014/7
_cell_angle_alpha 90
_cell_angle_beta 104.5823(19)
_cell_angle_gamma 90
_cell_formula_units_Z 4
_cell_length_a 15.9770(3)
_cell_length_b 9.55612(14)
_cell_length_c 11.1645(2)
_cell_measurement_reflns_used 26233
_cell_measurement_temperature 120(2)
_cell_measurement_theta_max 37.2490
_cell_measurement_theta_min 3.3690
_cell_volume 1649.67(5)
_computing_cell_refinement
;
CrysAlisPro, Agilent Technologies,
Version 1.171.37.35 (release 13-08-2014 CrysAlis171 .NET)
(compiled Aug 13 2014,18:06:01)
;
_computing_data_collection
;
CrysAlisPro, Agilent Technologies,
Version 1.171.37.35 (release 13-08-2014 CrysAlis171 .NET)
(compiled Aug 13 2014,18:06:01)
;
_computing_data_reduction
;
CrysAlisPro, Agilent Technologies,
Version 1.171.37.35 (release 13-08-2014 CrysAlis171 .NET)
(compiled Aug 13 2014,18:06:01)
;
_computing_molecular_graphics 'CrystaMaker (CrystalMaker Software ltd., 2014)'
_computing_publication_material 'SHELXL-2014/7 (Sheldrick, 2014)'
_computing_structure_refinement 'SHELXL-2014/7 (Sheldrick, 2014)'
_computing_structure_solution 'SUPERFLIP (Palatinus & Chapuis, 2007)'
_diffrn_ambient_temperature 120(2)
_diffrn_detector_area_resol_mean 16.0107
_diffrn_measured_fraction_theta_full 0.994
_diffrn_measured_fraction_theta_max 0.998
_diffrn_measurement_device '\k-geometry diffractometer'
_diffrn_measurement_device_type 'SuperNova, Single source at offset, Eos'
_diffrn_measurement_method '\f scans and \w scans with \k offset'
_diffrn_radiation_monochromator mirror
_diffrn_radiation_type MoK\a
_diffrn_radiation_wavelength 0.71073
_diffrn_reflns_av_R_equivalents 0.0345
_diffrn_reflns_av_unetI/netI 0.0195
_diffrn_reflns_Laue_measured_fraction_full 0.994
_diffrn_reflns_Laue_measured_fraction_max 0.998
_diffrn_reflns_limit_h_max 26
_diffrn_reflns_limit_h_min -26
_diffrn_reflns_limit_k_max 15
_diffrn_reflns_limit_k_min -15
_diffrn_reflns_limit_l_max 18
_diffrn_reflns_limit_l_min -18
_diffrn_reflns_number 57018
_diffrn_reflns_point_group_measured_fraction_full 0.994
_diffrn_reflns_point_group_measured_fraction_max 0.998
_diffrn_reflns_theta_full 25.242
_diffrn_reflns_theta_max 36.316
_diffrn_reflns_theta_min 3.390
_exptl_absorpt_coefficient_mu 0.922
_exptl_absorpt_correction_T_max 1.00000
_exptl_absorpt_correction_T_min 0.76226
_exptl_absorpt_correction_type multi-scan
_exptl_absorpt_process_details
;
CrysAlisPro, Agilent Technologies,
Version 1.171.37.35 (release 13-08-2014 CrysAlis171 .NET)
(compiled Aug 13 2014,18:06:01)
Empirical absorption correction using spherical harmonics,
implemented in SCALE3 ABSPACK scaling algorithm.
Empirical absorption correction using spherical harmonics,
 implemented in SCALE3 ABSPACK scaling algorithm.
;
_exptl_crystal_colour orange
_exptl_crystal_density_diffrn 1.479
_exptl_crystal_description block
_exptl_crystal_F_000 760
_exptl_crystal_size_max 0.352
_exptl_crystal_size_mid 0.275
_exptl_crystal_size_min 0.217
_refine_diff_density_max 0.493
_refine_diff_density_min -0.368
_refine_diff_density_rms 0.056
_refine_ls_extinction_method none
_refine_ls_goodness_of_fit_ref 1.044
_refine_ls_hydrogen_treatment constr
_refine_ls_matrix_type full
_refine_ls_number_parameters 227
_refine_ls_number_reflns 7984
_refine_ls_number_restraints 0
_refine_ls_restrained_S_all 1.044
_refine_ls_R_factor_all 0.0317
_refine_ls_R_factor_gt 0.0274
_refine_ls_shift/su_max 0.004
_refine_ls_shift/su_mean 0.000
_refine_ls_structure_factor_coef Fsqd
_refine_ls_weighting_details 'w=1/[\s^2^(Fo^2^)+(0.0381P)^2^+0.4378P] where P=(Fo^2^+2Fc^2^)/3'
_refine_ls_weighting_scheme calc
_refine_ls_wR_factor_gt 0.0751
_refine_ls_wR_factor_ref 0.0773
_reflns_Friedel_coverage 0.000
_reflns_number_gt 7164
_reflns_number_total 7984
_reflns_threshold_expression 'I > 2\s(I)'
_cod_data_source_file jp6b06364_si_002.cif
_cod_data_source_block 3
_cod_original_sg_symbol_H-M 'P 21/c'
_cod_database_code 1554084
_shelx_shelxl_version_number 2014/7
_shelx_space_group_comment
;
The symmetry employed for this shelxl refinement is uniquely defined
by the following loop, which should always be used as a source of
symmetry information in preference to the above space-group names.
They are only intended as comments.
;
_shelx_estimated_absorpt_t_min 0.737
_shelx_estimated_absorpt_t_max 0.825
_di_diffrn_source micro-source

loop_
_space_group_symop_operation_xyz
'x, y, z'
'-x, y+1/2, -z+1/2'
'-x, -y, -z'
'x, -y-1/2, z-1/2'

loop_
_atom_site_label
_atom_site_type_symbol
_atom_site_fract_x
_atom_site_fract_y
_atom_site_fract_z
_atom_site_U_iso_or_equiv
_atom_site_adp_type
_atom_site_occupancy
_atom_site_site_symmetry_order
_atom_site_calc_flag
_atom_site_refinement_flags_posn
_atom_site_refinement_flags_adp
Fe1 Fe 0.62276(2) 0.46463(2) 0.33957(2) 0.01517(3) Uani 1 1 d . .
N1 N 0.77277(4) 0.91837(7) 0.43661(6) 0.01593(10) Uani 1 1 d . .
N2 N 0.70977(5) 0.82566(7) 0.44823(6) 0.01722(11) Uani 1 1 d . .
N3 N 1.03109(6) 1.19087(11) 0.95953(8) 0.03282(19) Uani 1 1 d . .
C1 C 0.67664(5) 0.77898(8) 0.33348(7) 0.01555(12) Uani 1 1 d . .
C2 C 0.71805(5) 0.84046(8) 0.24845(7) 0.01652(12) Uani 1 1 d . .
H2A H 0.7055 0.8246 0.1617 0.020 Uiso 1 1 calc R U
C3 C 0.78030(5) 0.92795(8) 0.31732(7) 0.01577(12) Uani 1 1 d . .
C4 C 0.84817(6) 1.01101(10) 0.27888(8) 0.02149(14) Uani 1 1 d . .
H4A H 0.8318 1.1101 0.2727 0.032 Uiso 1 1 calc R U
H4B H 0.8538 0.9778 0.1982 0.032 Uiso 1 1 calc R U
H4C H 0.9035 0.9998 0.3404 0.032 Uiso 1 1 calc R U
C5 C 0.82655(5) 0.97765(8) 0.54431(7) 0.01559(12) Uani 1 1 d . .
C6 C 0.85657(5) 1.11478(8) 0.54420(7) 0.01731(12) Uani 1 1 d . .
H6 H 0.8397 1.1705 0.4716 0.021 Uiso 1 1 calc R U
C7 C 0.91125(5) 1.16923(8) 0.65069(7) 0.01832(13) Uani 1 1 d . .
H7 H 0.9335 1.2614 0.6506 0.022 Uiso 1 1 calc R U
C8 C 0.93341(5) 1.08809(9) 0.75791(7) 0.01840(13) Uani 1 1 d . .
C9 C 0.90190(6) 0.95173(9) 0.75873(8) 0.01967(13) Uani 1 1 d . .
H9 H 0.9168 0.8973 0.8322 0.024 Uiso 1 1 calc R U
C10 C 0.84890(5) 0.89678(8) 0.65173(7) 0.01871(13) Uani 1 1 d . .
H10 H 0.8277 0.8039 0.6513 0.022 Uiso 1 1 calc R U
C11 C 0.98780(6) 1.14537(10) 0.86978(8) 0.02340(15) Uani 1 1 d . .
C12 C 0.60741(5) 0.67506(8) 0.30577(7) 0.01692(12) Uani 1 1 d . .
C13 C 0.58167(5) 0.59755(9) 0.19265(8) 0.02043(14) Uani 1 1 d . .
H13 H 0.6057 0.6062 0.1233 0.025 Uiso 1 1 calc R U
C14 C 0.51355(6) 0.50496(10) 0.20256(9) 0.02425(16) Uani 1 1 d . .
H14 H 0.4841 0.4415 0.1407 0.029 Uiso 1 1 calc R U
C15 C 0.49730(5) 0.52408(9) 0.32102(10) 0.02395(16) Uani 1 1 d . .
H15 H 0.4553 0.4754 0.3520 0.029 Uiso 1 1 calc R U
C16 C 0.55502(5) 0.62902(9) 0.38531(8) 0.02029(14) Uani 1 1 d . .
H16 H 0.5582 0.6625 0.4665 0.024 Uiso 1 1 calc R U
C17 C 0.72719(5) 0.36042(9) 0.30977(8) 0.02030(13) Uani 1 1 d . .
H17 H 0.7519 0.3732 0.2415 0.024 Uiso 1 1 calc R U
C18 C 0.75024(5) 0.43486(9) 0.42418(8) 0.01934(13) Uani 1 1 d . .
H18 H 0.7930 0.5059 0.4456 0.023 Uiso 1 1 calc R U
C19 C 0.69755(5) 0.38348(9) 0.50069(8) 0.02081(14) Uani 1 1 d . .
H19 H 0.6991 0.4145 0.5821 0.025 Uiso 1 1 calc R U
C20 C 0.64228(6) 0.27772(9) 0.43376(9) 0.02197(14) Uani 1 1 d . .
H20 H 0.6005 0.2258 0.4626 0.026 Uiso 1 1 calc R U
C21 C 0.66061(6) 0.26352(9) 0.31607(9) 0.02151(14) Uani 1 1 d . .
H21 H 0.6332 0.2003 0.2526 0.026 Uiso 1 1 calc R U

loop_
_atom_site_aniso_label
_atom_site_aniso_U_11
_atom_site_aniso_U_22
_atom_site_aniso_U_33
_atom_site_aniso_U_23
_atom_site_aniso_U_13
_atom_site_aniso_U_12
Fe1 0.01344(5) 0.01341(5) 0.01807(5) 0.00167(3) 0.00290(4) -0.00059(3)
N1 0.0183(3) 0.0154(2) 0.0148(2) -0.0001(2) 0.0055(2) -0.0015(2)
N2 0.0194(3) 0.0159(3) 0.0171(3) 0.0008(2) 0.0062(2) -0.0022(2)
N3 0.0361(4) 0.0399(5) 0.0197(3) 0.0014(3) 0.0019(3) -0.0101(4)
C1 0.0164(3) 0.0135(3) 0.0169(3) 0.0010(2) 0.0045(2) 0.0013(2)
C2 0.0182(3) 0.0163(3) 0.0155(3) 0.0001(2) 0.0051(2) 0.0002(2)
C3 0.0170(3) 0.0155(3) 0.0158(3) 0.0007(2) 0.0059(2) 0.0005(2)
C4 0.0217(3) 0.0256(4) 0.0194(3) -0.0009(3) 0.0092(3) -0.0050(3)
C5 0.0169(3) 0.0150(3) 0.0152(3) 0.0002(2) 0.0044(2) 0.0011(2)
C6 0.0206(3) 0.0154(3) 0.0158(3) 0.0007(2) 0.0044(2) 0.0005(2)
C7 0.0198(3) 0.0178(3) 0.0176(3) -0.0010(2) 0.0051(2) -0.0009(2)
C8 0.0163(3) 0.0231(3) 0.0158(3) -0.0009(2) 0.0039(2) 0.0015(2)
C9 0.0201(3) 0.0219(3) 0.0168(3) 0.0031(2) 0.0043(2) 0.0035(3)
C10 0.0212(3) 0.0173(3) 0.0179(3) 0.0029(2) 0.0053(2) 0.0014(2)
C11 0.0226(3) 0.0294(4) 0.0180(3) 0.0007(3) 0.0047(3) -0.0016(3)
C12 0.0162(3) 0.0145(3) 0.0195(3) 0.0025(2) 0.0034(2) 0.0003(2)
C13 0.0214(3) 0.0183(3) 0.0189(3) 0.0027(2) 0.0001(3) -0.0016(3)
C14 0.0189(3) 0.0203(3) 0.0285(4) 0.0035(3) -0.0034(3) -0.0027(3)
C15 0.0142(3) 0.0213(3) 0.0355(5) 0.0060(3) 0.0049(3) 0.0000(3)
C16 0.0171(3) 0.0183(3) 0.0269(4) 0.0029(3) 0.0080(3) 0.0021(2)
C17 0.0176(3) 0.0195(3) 0.0243(3) -0.0001(3) 0.0061(3) 0.0009(3)
C18 0.0152(3) 0.0174(3) 0.0236(3) 0.0013(3) 0.0014(2) -0.0003(2)
C19 0.0213(3) 0.0200(3) 0.0199(3) 0.0031(3) 0.0030(3) 0.0020(3)
C20 0.0210(3) 0.0167(3) 0.0285(4) 0.0055(3) 0.0067(3) -0.0003(3)
C21 0.0203(3) 0.0158(3) 0.0277(4) -0.0024(3) 0.0049(3) -0.0010(3)

loop_
_atom_type_symbol
_atom_type_description
_atom_type_scat_dispersion_real
_atom_type_scat_dispersion_imag
_atom_type_scat_source
C C 0.0033 0.0016 'International Tables Vol C Tables 4.2.6.8 and 6.1.1.4'
H H 0.0000 0.0000 'International Tables Vol C Tables 4.2.6.8 and 6.1.1.4'
N N 0.0061 0.0033 'International Tables Vol C Tables 4.2.6.8 and 6.1.1.4'
Fe Fe 0.3463 0.8444 'International Tables Vol C Tables 4.2.6.8 and 6.1.1.4'

loop_
_geom_angle_atom_site_label_1
_geom_angle_atom_site_label_2
_geom_angle_atom_site_label_3
_geom_angle
C18 Fe1 C17 40.96(3)
C18 Fe1 C15 157.87(4)
C17 Fe1 C15 160.14(4)
C18 Fe1 C16 121.45(3)
C17 Fe1 C16 157.17(3)
C15 Fe1 C16 40.88(4)
C18 Fe1 C19 40.97(3)
C17 Fe1 C19 68.77(4)
C15 Fe1 C19 122.39(4)
C16 Fe1 C19 107.49(4)
C18 Fe1 C14 159.59(4)
C17 Fe1 C14 123.24(4)
C15 Fe1 C14 40.70(4)
C16 Fe1 C14 68.69(4)
C19 Fe1 C14 158.15(4)
C18 Fe1 C13 122.64(3)
C17 Fe1 C13 106.41(4)
C15 Fe1 C13 68.76(4)
C16 Fe1 C13 68.91(4)
C19 Fe1 C13 159.77(3)
C14 Fe1 C13 40.84(4)
C18 Fe1 C12 106.36(3)
C17 Fe1 C12 120.90(3)
C15 Fe1 C12 68.88(3)
C16 Fe1 C12 41.02(3)
C19 Fe1 C12 123.39(3)
C14 Fe1 C12 68.75(3)
C13 Fe1 C12 40.92(3)
C18 Fe1 C21 68.66(3)
C17 Fe1 C21 40.77(3)
C15 Fe1 C21 124.12(4)
C16 Fe1 C21 160.68(4)
C19 Fe1 C21 68.38(4)
C14 Fe1 C21 107.71(4)
C13 Fe1 C21 121.61(4)
C12 Fe1 C21 157.10(4)
C18 Fe1 C20 68.69(3)
C17 Fe1 C20 68.57(4)
C15 Fe1 C20 108.18(4)
C16 Fe1 C20 124.16(4)
C19 Fe1 C20 40.63(3)
C14 Fe1 C20 122.46(4)
C13 Fe1 C20 157.71(4)
C12 Fe1 C20 160.43(4)
C21 Fe1 C20 40.53(4)
C3 N1 N2 112.41(6)
C3 N1 C5 128.23(7)
N2 N1 C5 118.92(6)
C1 N2 N1 104.39(6)
N2 C1 C2 111.48(7)
N2 C1 C12 121.82(7)
C2 C1 C12 126.69(7)
C3 C2 C1 105.77(7)
C3 C2 H2A 127.1
C1 C2 H2A 127.1
N1 C3 C2 105.93(7)
N1 C3 C4 124.29(7)
C2 C3 C4 129.64(7)
C3 C4 H4A 109.5
C3 C4 H4B 109.5
H4A C4 H4B 109.5
C3 C4 H4C 109.5
H4A C4 H4C 109.5
H4B C4 H4C 109.5
C10 C5 C6 120.47(7)
C10 C5 N1 118.68(7)
C6 C5 N1 120.85(7)
C7 C6 C5 119.59(7)
C7 C6 H6 120.2
C5 C6 H6 120.2
C6 C7 C8 119.73(7)
C6 C7 H7 120.1
C8 C7 H7 120.1
C7 C8 C9 120.66(7)
C7 C8 C11 120.06(8)
C9 C8 C11 119.27(8)
C10 C9 C8 119.45(7)
C10 C9 H9 120.3
C8 C9 H9 120.3
C9 C10 C5 120.06(7)
C9 C10 H10 120.0
C5 C10 H10 120.0
N3 C11 C8 179.71(11)
C13 C12 C16 107.73(7)
C13 C12 C1 124.93(7)
C16 C12 C1 127.32(7)
C13 C12 Fe1 69.47(4)
C16 C12 Fe1 69.29(4)
C1 C12 Fe1 125.38(5)
C14 C13 C12 107.90(8)
C14 C13 Fe1 69.55(5)
C12 C13 Fe1 69.60(4)
C14 C13 H13 126.1
C12 C13 H13 126.1
Fe1 C13 H13 126.4
C15 C14 C13 108.27(8)
C15 C14 Fe1 69.51(5)
C13 C14 Fe1 69.62(5)
C15 C14 H14 125.9
C13 C14 H14 125.9
Fe1 C14 H14 126.6
C14 C15 C16 108.17(8)
C14 C15 Fe1 69.79(5)
C16 C15 Fe1 69.59(5)
C14 C15 H15 125.9
C16 C15 H15 125.9
Fe1 C15 H15 126.3
C15 C16 C12 107.94(8)
C15 C16 Fe1 69.52(5)
C12 C16 Fe1 69.69(5)
C15 C16 H16 126.0
C12 C16 H16 126.0
Fe1 C16 H16 126.3
C21 C17 C18 107.89(8)
C21 C17 Fe1 70.00(5)
C18 C17 Fe1 69.40(5)
C21 C17 H17 126.1
C18 C17 H17 126.1
Fe1 C17 H17 126.1
C17 C18 C19 107.80(7)
C17 C18 Fe1 69.64(5)
C19 C18 Fe1 69.79(5)
C17 C18 H18 126.1
C19 C18 H18 126.1
Fe1 C18 H18 126.0
C20 C19 C18 108.12(8)
C20 C19 Fe1 70.11(5)
C18 C19 Fe1 69.24(5)
C20 C19 H19 125.9
C18 C19 H19 125.9
Fe1 C19 H19 126.3
C21 C20 C19 107.92(7)
C21 C20 Fe1 69.55(5)
C19 C20 Fe1 69.27(5)
C21 C20 H20 126.0
C19 C20 H20 126.0
Fe1 C20 H20 126.7
C20 C21 C17 108.26(7)
C20 C21 Fe1 69.92(5)
C17 C21 Fe1 69.23(5)
C20 C21 H21 125.9
C17 C21 H21 125.9
Fe1 C21 H21 126.6

loop_
_geom_bond_atom_site_label_1
_geom_bond_atom_site_label_2
_geom_bond_distance
Fe1 C18 2.0378(8)
Fe1 C17 2.0410(8)
Fe1 C15 2.0431(9)
Fe1 C16 2.0440(8)
Fe1 C19 2.0451(8)
Fe1 C14 2.0468(9)
Fe1 C13 2.0476(8)
Fe1 C12 2.0494(7)
Fe1 C21 2.0513(8)
Fe1 C20 2.0562(8)
N1 C3 1.3702(10)
N1 N2 1.3713(9)
N1 C5 1.4088(10)
N2 C1 1.3338(10)
N3 C11 1.1500(12)
C1 C2 1.4144(11)
C1 C12 1.4604(11)
C2 C3 1.3762(11)
C2 H2A 0.9500
C3 C4 1.4915(11)
C4 H4A 0.9800
C4 H4B 0.9800
C4 H4C 0.9800
C5 C10 1.3955(11)
C5 C6 1.3956(11)
C6 C7 1.3873(11)
C6 H6 0.9500
C7 C8 1.3950(11)
C7 H7 0.9500
C8 C9 1.3978(12)
C8 C11 1.4382(12)
C9 C10 1.3822(12)
C9 H9 0.9500
C10 H10 0.9500
C12 C13 1.4322(12)
C12 C16 1.4343(11)
C13 C14 1.4284(12)
C13 H13 0.9500
C14 C15 1.4223(15)
C14 H14 0.9500
C15 C16 1.4275(13)
C15 H15 0.9500
C16 H16 0.9500
C17 C21 1.4253(12)
C17 C18 1.4271(12)
C17 H17 0.9500
C18 C19 1.4288(12)
C18 H18 0.9500
C19 C20 1.4239(12)
C19 H19 0.9500
C20 C21 1.4228(13)
C20 H20 0.9500
C21 H21 0.9500

loop_
_geom_torsion_atom_site_label_1
_geom_torsion_atom_site_label_2
_geom_torsion_atom_site_label_3
_geom_torsion_atom_site_label_4
_geom_torsion
C3 N1 N2 C1 -1.13(9)
C5 N1 N2 C1 -174.12(7)
N1 N2 C1 C2 0.25(8)
N1 N2 C1 C12 179.10(7)
N2 C1 C2 C3 0.68(9)
C12 C1 C2 C3 -178.11(7)
N2 N1 C3 C2 1.57(9)
C5 N1 C3 C2 173.75(7)
N2 N1 C3 C4 -174.59(7)
C5 N1 C3 C4 -2.41(13)
C1 C2 C3 N1 -1.31(8)
C1 C2 C3 C4 174.56(8)
C3 N1 C5 C10 -137.65(8)
N2 N1 C5 C10 34.09(10)
C3 N1 C5 C6 42.76(12)
N2 N1 C5 C6 -145.51(7)
C10 C5 C6 C7 2.07(12)
N1 C5 C6 C7 -178.34(7)
C5 C6 C7 C8 -2.09(12)
C6 C7 C8 C9 0.78(12)
C6 C7 C8 C11 -177.99(8)
C7 C8 C9 C10 0.57(12)
C11 C8 C9 C10 179.36(8)
C8 C9 C10 C5 -0.61(12)
C6 C5 C10 C9 -0.71(12)
N1 C5 C10 C9 179.69(7)
N2 C1 C12 C13 -165.51(8)
C2 C1 C12 C13 13.17(12)
N2 C1 C12 C16 12.63(12)
C2 C1 C12 C16 -168.69(8)
N2 C1 C12 Fe1 -77.15(9)
C2 C1 C12 Fe1 101.53(9)
C16 C12 C13 C14 0.29(9)
C1 C12 C13 C14 178.73(7)
Fe1 C12 C13 C14 59.21(6)
C16 C12 C13 Fe1 -58.93(5)
C1 C12 C13 Fe1 119.52(7)
C12 C13 C14 C15 -0.30(10)
Fe1 C13 C14 C15 58.95(6)
C12 C13 C14 Fe1 -59.25(6)
C13 C14 C15 C16 0.20(10)
Fe1 C14 C15 C16 59.21(6)
C13 C14 C15 Fe1 -59.01(6)
C14 C15 C16 C12 -0.02(9)
Fe1 C15 C16 C12 59.31(5)
C14 C15 C16 Fe1 -59.33(6)
C13 C12 C16 C15 -0.17(9)
C1 C12 C16 C15 -178.56(7)
Fe1 C12 C16 C15 -59.21(6)
C13 C12 C16 Fe1 59.04(5)
C1 C12 C16 Fe1 -119.36(8)
C21 C17 C18 C19 -0.06(9)
Fe1 C17 C18 C19 59.59(6)
C21 C17 C18 Fe1 -59.65(6)
C17 C18 C19 C20 0.04(9)
Fe1 C18 C19 C20 59.54(6)
C17 C18 C19 Fe1 -59.50(6)
C18 C19 C20 C21 0.00(9)
Fe1 C19 C20 C21 59.00(6)
C18 C19 C20 Fe1 -59.00(6)
C19 C20 C21 C17 -0.03(10)
Fe1 C20 C21 C17 58.79(6)
C19 C20 C21 Fe1 -58.82(6)
C18 C17 C21 C20 0.06(9)
Fe1 C17 C21 C20 -59.21(6)
C18 C17 C21 Fe1 59.27(6)
